data_4339919
loop_
_publ_author_name
'Chomitz, Wayne A.'
'Minasian, Stefan G.'
'Sutton, Andrew D.'
'Arnold, John'

_publ_section_title
;
 Synthesis and reactivity of metal complexes supported by the tetradentate
 monoanionic ligand bis(2-picolyl)(2-hydroxy-3,5-di-tert-butylbenzyl)amide
 (BPPA).
;
_journal_issue 17
_journal_name_full 'Inorganic chemistry'
_journal_page_first 7199
_journal_page_last 7209
_journal_paper_doi 10.1021/ic700775k
_journal_volume 46
_journal_year 2007
_chemical_formula_moiety 'C48 H55 N3 O Zr, 2(C4 H10 O2)'
_chemical_formula_sum 'C56 H75 N3 O5 Zr'
_chemical_formula_weight 961.45
_space_group_IT_number 2
_symmetry_cell_setting triclinic
_symmetry_Int_Tables_number 2
_symmetry_space_group_name_Hall '-P 1'
_symmetry_space_group_name_H-M 'P -1'
_audit_creation_date 'Tue Mar 20 17:27:38 2007'
_audit_creation_method 'by teXsan'
_cell_angle_alpha 98.173(2)
_cell_angle_beta 92.209(2)
_cell_angle_gamma 110.140(2)
_cell_formula_units_Z 2
_cell_length_a 9.536(2)
_cell_length_b 10.359(2)
_cell_length_c 28.345(4)
_cell_measurement_reflns_used 5198
_cell_measurement_temperature 141.2
_cell_measurement_theta_max 25.5
_cell_measurement_theta_min 3.4
_cell_volume 2590.5(8)
_computing_cell_refinement 'Bruker-AXS SAINT v6.40'
_computing_data_collection 'Bruker-AXS SMART v5.054'
_computing_data_reduction 'Bruker-AXS SAINT v6.40'
_computing_publication_material teXsan
_computing_structure_refinement teXsan
_computing_structure_solution SIR97
_diffrn_measured_fraction_theta_full 0.8982
_diffrn_measured_fraction_theta_max 0.8982
_diffrn_measurement_device_type 'Bruker SMART 1000'
_diffrn_measurement_method \w-scans
_diffrn_radiation_type 'Mo K\a'
_diffrn_radiation_wavelength 0.7107
_diffrn_reflns_av_R_equivalents 0.029
_diffrn_reflns_limit_h_max 11
_diffrn_reflns_limit_h_min 0
_diffrn_reflns_limit_k_max 11
_diffrn_reflns_limit_k_min -12
_diffrn_reflns_limit_l_max 34
_diffrn_reflns_limit_l_min -35
_diffrn_reflns_number 9462
_diffrn_reflns_theta_full 26.36
_diffrn_reflns_theta_max 26.36
_diffrn_standards_decay_% 0
_diffrn_standards_interval_count 0
_diffrn_standards_interval_time 0
_diffrn_standards_number 0
_exptl_absorpt_coefficient_mu 0.261
_exptl_absorpt_correction_T_max 1.0
_exptl_absorpt_correction_T_min 0.76
_exptl_absorpt_correction_type empirical
_exptl_absorpt_process_details 'Blessing, 1995'
_exptl_crystal_colour orange
_exptl_crystal_density_diffrn 1.232
_exptl_crystal_density_method 'not measured'
_exptl_crystal_description parallelograpms
_exptl_crystal_F_000 1024.00
_exptl_crystal_size_max 0.522
_exptl_crystal_size_mid 0.373
_exptl_crystal_size_min 0.075
_refine_diff_density_max 0.81
_refine_diff_density_min -0.74
_refine_ls_extinction_method none
_refine_ls_goodness_of_fit_ref 2.031
_refine_ls_hydrogen_treatment constr
_refine_ls_number_parameters 601
_refine_ls_number_reflns 6678
_refine_ls_R_factor_all 0.0854
_refine_ls_R_factor_gt 0.0568
_refine_ls_shift/su_max 0.0028
_refine_ls_structure_factor_coef F
_refine_ls_weighting_details 'w = 1/[\s^2^(Fo) + 0.00022|Fo|^2^]'
_refine_ls_weighting_scheme calc
_refine_ls_wR_factor_all 0.0763
_refine_ls_wR_factor_ref 0.0710
_reflns_number_gt 6678
_reflns_number_total 9462
_reflns_threshold_expression F^2^>3.0\s(F^2^)
_cod_data_source_file ic700775k-file004.cif
_cod_data_source_block bppazr
_cod_original_cell_volume 2590.8(7)
_cod_original_sg_symbol_H-M 'P -1       '
_cod_original_formula_sum 'C56 H75 N3 O5 Zr '
_cod_database_code 4339919

loop_
_symmetry_equiv_pos_as_xyz
x,y,z
-x,-y,-z

loop_
_atom_site_label
_atom_site_type_symbol
_atom_site_fract_x
_atom_site_fract_y
_atom_site_fract_z
_atom_site_U_iso_or_equiv
_atom_site_adp_type
_atom_site_occupancy
_atom_site_calc_flag
_atom_site_refinement_flags
Zr(1) Zr -0.02086(5) -0.62659(5) -0.72112(2) 0.0236(1) Uani 1.00 d .
O(1) O 0.0101(3) -0.5622(3) -0.78610(10) 0.0243(8) Uani 1.00 d .
O(2) O -0.658(1) -1.018(1) -0.4771(4) 0.016(3) Uiso 0.30 d P
O(3) O -0.679(1) -1.004(1) -0.4696(4) 0.102(4) Uiso 0.70 d P
O(4) O -0.8513(9) -0.7987(9) -0.5038(2) 0.100(3) Uani 0.80 d P
O(5) O -0.872(3) -0.899(3) -0.5177(8) 0.055(6) Uiso 0.20 d P
O(6) O 0.2283(10) -1.0756(9) -0.8877(3) 0.030(2) Uiso 0.50 d P
O(7) O 0.253(2) -1.099(2) -0.8924(7) 0.113(7) Uiso 0.50 d P
O(8) O 0.4465(6) -0.9254(6) -0.9455(2) 0.065(2) Uani 0.80 d P
O(9) O 0.334(2) -0.848(2) -0.9485(7) 0.058(5) Uiso 0.20 d P
N(1) N 0.0753(4) -0.4695(4) -0.6483(1) 0.027(1) Uani 1.00 d .
N(2) N -0.2753(4) -0.7174(4) -0.7666(1) 0.026(1) Uani 1.00 d .
N(3) N -0.1372(4) -0.4466(4) -0.7118(1) 0.023(1) Uani 1.00 d .
C(1) C -0.0391(5) -0.8591(5) -0.7445(2) 0.029(1) Uani 1.00 d .
C(2) C 0.0655(5) -0.9157(4) -0.7223(2) 0.029(1) Uani 1.00 d .
C(3) C 0.0485(6) -0.9565(5) -0.6779(2) 0.037(1) Uani 1.00 d .
C(4) C 0.1518(7) -1.0078(5) -0.6572(2) 0.049(2) Uani 1.00 d .
C(5) C 0.2688(7) -1.0218(6) -0.6810(2) 0.052(2) Uani 1.00 d .
C(6) C 0.2844(6) -0.9835(6) -0.7248(2) 0.049(2) Uani 1.00 d .
C(7) C 0.1878(5) -0.9302(5) -0.7457(2) 0.037(1) Uani 1.00 d .
C(8) C 0.2375(5) -0.5888(5) -0.7212(2) 0.027(1) Uani 1.00 d .
C(9) C 0.3500(5) -0.4444(5) -0.7173(2) 0.026(1) Uani 1.00 d .
C(10) C 0.4525(5) -0.3811(5) -0.6771(2) 0.031(1) Uani 1.00 d .
C(11) C 0.5579(5) -0.2472(5) -0.6740(2) 0.040(2) Uani 1.00 d .
C(12) C 0.5653(6) -0.1739(5) -0.7112(2) 0.044(2) Uani 1.00 d .
C(13) C 0.4650(6) -0.2350(5) -0.7515(2) 0.040(2) Uani 1.00 d .
C(14) C 0.3589(5) -0.3662(5) -0.7542(2) 0.032(1) Uani 1.00 d .
C(15) C -0.1692(5) -0.7315(5) -0.6611(2) 0.031(1) Uani 1.00 d .
C(16) C -0.2606(5) -0.6808(5) -0.6274(2) 0.030(1) Uani 1.00 d .
C(17) C -0.2010(6) -0.5998(5) -0.5825(2) 0.038(2) Uani 1.00 d .
C(18) C -0.2873(8) -0.5496(6) -0.5525(2) 0.053(2) Uani 1.00 d .
C(19) C -0.4385(8) -0.5825(7) -0.5656(2) 0.063(2) Uani 1.00 d .
C(20) C -0.5004(6) -0.6646(7) -0.6086(2) 0.052(2) Uani 1.00 d .
C(21) C -0.4138(5) -0.7130(5) -0.6397(2) 0.038(1) Uani 1.00 d .
C(22) C 0.1820(5) -0.4812(5) -0.6180(2) 0.034(1) Uani 1.00 d .
C(23) C 0.2336(6) -0.3975(6) -0.5744(2) 0.042(2) Uani 1.00 d .
C(24) C 0.1761(6) -0.2959(6) -0.5597(2) 0.046(2) Uani 1.00 d .
C(25) C 0.0650(6) -0.2844(5) -0.5890(2) 0.038(2) Uani 1.00 d .
C(26) C 0.0157(5) -0.3730(5) -0.6329(2) 0.029(1) Uani 1.00 d .
C(27) C -0.1195(5) -0.3747(5) -0.6617(2) 0.030(1) Uani 1.00 d .
C(28) C -0.3004(5) -0.5022(5) -0.7289(2) 0.027(1) Uani 1.00 d .
C(29) C -0.3461(5) -0.6255(5) -0.7674(1) 0.025(1) Uani 1.00 d .
C(30) C -0.4690(5) -0.6501(5) -0.7998(2) 0.033(1) Uani 1.00 d .
C(31) C -0.5235(5) -0.7735(6) -0.8313(2) 0.040(2) Uani 1.00 d .
C(32) C -0.4549(5) -0.8685(5) -0.8303(2) 0.037(1) Uani 1.00 d .
C(33) C -0.3301(5) -0.8360(5) -0.7978(2) 0.032(1) Uani 1.00 d .
C(34) C -0.0537(5) -0.3405(5) -0.7416(2) 0.029(1) Uani 1.00 d .
C(35) C -0.0899(5) -0.3897(4) -0.7946(2) 0.025(1) Uani 1.00 d .
C(36) C -0.0470(4) -0.4991(4) -0.8158(1) 0.023(1) Uani 1.00 d .
C(37) C -0.0660(5) -0.5378(4) -0.8663(1) 0.025(1) Uani 1.00 d .
C(38) C -0.1417(5) -0.4708(5) -0.8918(2) 0.028(1) Uani 1.00 d .
C(39) C -0.1929(5) -0.3671(5) -0.8708(2) 0.030(1) Uani 1.00 d .
C(40) C -0.1630(5) -0.3246(5) -0.8220(2) 0.030(1) Uani 1.00 d .
C(41) C -0.0023(5) -0.6416(5) -0.8928(2) 0.031(1) Uani 1.00 d .
C(42) C -0.0877(6) -0.7895(5) -0.8835(2) 0.048(2) Uani 1.00 d .
C(43) C 0.1631(6) -0.6038(6) -0.8753(2) 0.054(2) Uani 1.00 d .
C(44) C -0.0114(7) -0.6454(6) -0.9464(2) 0.051(2) Uani 1.00 d .
C(45) C -0.2766(6) -0.2999(6) -0.9016(2) 0.043(2) Uani 1.00 d .
C(46) C -0.459(2) -0.387(2) -0.8938(7) 0.031(4) Uiso 0.25 d P
C(47) C -0.422(1) -0.403(1) -0.9242(5) 0.044(3) Uiso 0.50 d P
C(48) C -0.389(3) -0.423(3) -0.942(1) 0.067(9) Uiso 0.25 d P
C(49) C -0.282(3) -0.362(3) -0.9587(8) 0.048(6) Uiso 0.25 d P
C(50) C -0.194(4) -0.271(4) -0.950(1) 0.063(8) Uiso 0.25 d P
C(51) C -0.161(1) -0.215(1) -0.9349(4) 0.035(3) Uiso 0.50 d P
C(52) C -0.240(3) -0.156(3) -0.8888(10) 0.061(7) Uiso 0.25 d P
C(53) C -0.296(2) -0.163(1) -0.8690(5) 0.047(4) Uiso 0.50 d P
C(54) C -0.350(3) -0.205(3) -0.8725(8) 0.035(6) Uiso 0.25 d P
C(55) C -0.5851(8) -1.0319(7) -0.4340(2) 0.076(2) Uani 1.00 d .
C(56) C -0.6774(10) -0.8775(8) -0.4679(3) 0.098(3) Uani 1.00 d .
C(57) C -0.764(1) -0.873(1) -0.5136(3) 0.120(4) Uani 1.00 d .
C(58) C -0.9433(8) -0.7944(9) -0.5437(2) 0.085(3) Uani 1.00 d .
C(59) C 0.2192(7) -1.1865(7) -0.8587(2) 0.073(2) Uani 1.00 d .
C(60) C 0.2561(8) -1.1310(8) -0.9360(2) 0.080(2) Uani 1.00 d .
C(61) C 0.2853(10) -1.0085(9) -0.9629(2) 0.100(3) Uani 1.00 d .
C(62) C 0.4889(9) -0.7995(8) -0.9619(3) 0.090(3) Uani 1.00 d .
H(1) H -0.1373 -0.9155 -0.7390 0.0347 Uiso 1.00 calc .
H(2) H -0.0286 -0.8705 -0.7779 0.0347 Uiso 1.00 calc .
H(3) H -0.0336 -0.9500 -0.6610 0.0439 Uiso 1.00 calc .
H(4) H 0.1396 -1.0330 -0.6263 0.0584 Uiso 1.00 calc .
H(5) H 0.3373 -1.0574 -0.6672 0.0621 Uiso 1.00 calc .
H(6) H 0.3650 -0.9936 -0.7418 0.0591 Uiso 1.00 calc .
H(7) H 0.2041 -0.9031 -0.7762 0.0444 Uiso 1.00 calc .
H(8) H 0.2633 -0.6269 -0.6951 0.0325 Uiso 1.00 calc .
H(9) H 0.2497 -0.6399 -0.7504 0.0325 Uiso 1.00 calc .
H(10) H 0.4503 -0.4305 -0.6512 0.0377 Uiso 1.00 calc .
H(11) H 0.6253 -0.2063 -0.6459 0.0477 Uiso 1.00 calc .
H(12) H 0.6379 -0.0830 -0.7093 0.0528 Uiso 1.00 calc .
H(13) H 0.4695 -0.1859 -0.7776 0.0480 Uiso 1.00 calc .
H(14) H 0.2896 -0.4048 -0.7819 0.0379 Uiso 1.00 calc .
H(15) H -0.2386 -0.8165 -0.6783 0.0374 Uiso 1.00 calc .
H(16) H -0.1000 -0.7510 -0.6408 0.0374 Uiso 1.00 calc .
H(17) H -0.0983 -0.5789 -0.5724 0.0460 Uiso 1.00 calc .
H(18) H -0.2430 -0.4920 -0.5227 0.0640 Uiso 1.00 calc .
H(19) H -0.4984 -0.5484 -0.5448 0.0759 Uiso 1.00 calc .
H(20) H -0.6045 -0.6890 -0.6174 0.0629 Uiso 1.00 calc .
H(21) H -0.4590 -0.7686 -0.6697 0.0454 Uiso 1.00 calc .
H(22) H 0.2233 -0.5511 -0.6276 0.0412 Uiso 1.00 calc .
H(23) H 0.3088 -0.4099 -0.5545 0.0503 Uiso 1.00 calc .
H(24) H 0.2123 -0.2352 -0.5300 0.0550 Uiso 1.00 calc .
H(25) H 0.0214 -0.2161 -0.5794 0.0461 Uiso 1.00 calc .
H(26) H -0.1120 -0.2810 -0.6621 0.0354 Uiso 1.00 calc .
H(27) H -0.2058 -0.4206 -0.6466 0.0354 Uiso 1.00 calc .
H(28) H -0.3558 -0.5276 -0.7024 0.0326 Uiso 1.00 calc .
H(29) H -0.3245 -0.4302 -0.7406 0.0326 Uiso 1.00 calc .
H(30) H -0.5148 -0.5820 -0.8002 0.0401 Uiso 1.00 calc .
H(31) H -0.6081 -0.7923 -0.8535 0.0477 Uiso 1.00 calc .
H(32) H -0.4914 -0.9553 -0.8514 0.0441 Uiso 1.00 calc .
H(33) H -0.2812 -0.9018 -0.7978 0.0384 Uiso 1.00 calc .
H(34) H -0.0783 -0.2592 -0.7335 0.0346 Uiso 1.00 calc .
H(35) H 0.0509 -0.3181 -0.7342 0.0346 Uiso 1.00 calc .
H(36) H -0.1592 -0.4979 -0.9256 0.0332 Uiso 1.00 calc .
H(37) H -0.1920 -0.2511 -0.8069 0.0361 Uiso 1.00 calc .
H(38) H -0.1891 -0.8186 -0.8966 0.0578 Uiso 1.00 calc .
H(39) H -0.0423 -0.8515 -0.8982 0.0578 Uiso 1.00 calc .
H(40) H -0.0847 -0.7900 -0.8500 0.0578 Uiso 1.00 calc .
H(41) H 0.1992 -0.6724 -0.8905 0.0644 Uiso 1.00 calc .
H(42) H 0.2198 -0.5154 -0.8830 0.0644 Uiso 1.00 calc .
H(43) H 0.1727 -0.6000 -0.8416 0.0644 Uiso 1.00 calc .
H(44) H -0.1128 -0.6681 -0.9584 0.0615 Uiso 1.00 calc .
H(45) H 0.0473 -0.5567 -0.9533 0.0615 Uiso 1.00 calc .
H(46) H 0.0258 -0.7139 -0.9611 0.0615 Uiso 1.00 calc .

loop_
_atom_site_aniso_label
_atom_site_aniso_U_11
_atom_site_aniso_U_22
_atom_site_aniso_U_33
_atom_site_aniso_U_12
_atom_site_aniso_U_13
_atom_site_aniso_U_23
Zr(1) 0.0176(2) 0.0233(3) 0.0294(3) 0.0070(2) 0.0014(2) 0.0035(2)
O(1) 0.019(2) 0.025(2) 0.030(2) 0.010(1) 0.001(1) 0.004(1)
O(4) 0.141(7) 0.127(7) 0.065(4) 0.103(6) -0.010(4) -0.008(4)
O(8) 0.064(4) 0.070(4) 0.056(3) 0.015(3) 0.001(3) 0.014(3)
N(1) 0.019(2) 0.030(2) 0.029(2) 0.005(2) 0.001(2) 0.006(2)
N(2) 0.017(2) 0.022(2) 0.035(2) 0.004(2) -0.000(2) 0.003(2)
N(3) 0.022(2) 0.024(2) 0.024(2) 0.010(2) 0.003(2) 0.002(2)
C(1) 0.024(3) 0.025(3) 0.036(3) 0.007(2) 0.005(2) 0.006(2)
C(2) 0.029(3) 0.014(2) 0.040(3) 0.004(2) -0.006(2) 0.000(2)
C(3) 0.044(3) 0.025(3) 0.042(3) 0.015(2) -0.002(2) 0.004(2)
C(4) 0.074(4) 0.027(3) 0.044(3) 0.017(3) -0.011(3) 0.006(2)
C(5) 0.053(4) 0.037(4) 0.066(4) 0.022(3) -0.020(3) -0.001(3)
C(6) 0.042(3) 0.032(3) 0.077(4) 0.020(3) 0.000(3) 0.004(3)
C(7) 0.035(3) 0.030(3) 0.046(3) 0.012(2) 0.003(2) 0.005(2)
C(8) 0.022(2) 0.028(3) 0.031(2) 0.010(2) 0.003(2) 0.004(2)
C(9) 0.016(2) 0.026(3) 0.037(3) 0.012(2) 0.006(2) 0.002(2)
C(10) 0.024(3) 0.033(3) 0.038(3) 0.013(2) 0.005(2) 0.002(2)
C(11) 0.021(3) 0.036(3) 0.053(3) 0.005(2) 0.003(2) -0.008(3)
C(12) 0.032(3) 0.024(3) 0.069(4) 0.001(2) 0.010(3) 0.002(3)
C(13) 0.034(3) 0.029(3) 0.059(3) 0.011(3) 0.008(3) 0.014(3)
C(14) 0.023(3) 0.029(3) 0.042(3) 0.009(2) 0.003(2) 0.002(2)
C(15) 0.028(3) 0.030(3) 0.031(3) 0.005(2) 0.004(2) 0.005(2)
C(16) 0.030(3) 0.025(3) 0.033(3) 0.007(2) 0.008(2) 0.009(2)
C(17) 0.041(3) 0.039(3) 0.032(3) 0.008(3) 0.005(2) 0.010(2)
C(18) 0.075(5) 0.051(4) 0.034(3) 0.022(3) 0.010(3) 0.005(3)
C(19) 0.092(5) 0.066(5) 0.058(4) 0.051(4) 0.043(4) 0.022(3)
C(20) 0.043(3) 0.068(4) 0.065(4) 0.032(3) 0.022(3) 0.034(3)
C(21) 0.032(3) 0.044(3) 0.036(3) 0.008(2) 0.007(2) 0.015(2)
C(22) 0.025(3) 0.041(3) 0.035(3) 0.008(2) 0.004(2) 0.009(2)
C(23) 0.035(3) 0.053(4) 0.031(3) 0.008(3) -0.005(2) 0.005(3)
C(24) 0.045(3) 0.050(4) 0.027(3) 0.000(3) -0.005(2) 0.000(2)
C(25) 0.047(3) 0.029(3) 0.034(3) 0.007(3) 0.004(2) 0.002(2)
C(26) 0.029(3) 0.028(3) 0.029(2) 0.005(2) 0.003(2) 0.007(2)
C(27) 0.034(3) 0.025(3) 0.031(3) 0.013(2) 0.003(2) 0.004(2)
C(28) 0.021(2) 0.033(3) 0.030(2) 0.012(2) 0.004(2) 0.007(2)
C(29) 0.016(2) 0.030(3) 0.029(2) 0.007(2) 0.007(2) 0.006(2)
C(30) 0.019(2) 0.041(3) 0.039(3) 0.012(2) -0.001(2) 0.003(2)
C(31) 0.022(3) 0.049(4) 0.044(3) 0.009(3) -0.006(2) 0.001(3)
C(32) 0.026(3) 0.031(3) 0.044(3) 0.004(2) -0.005(2) -0.008(2)
C(33) 0.024(3) 0.028(3) 0.040(3) 0.008(2) -0.001(2) -0.000(2)
C(34) 0.026(3) 0.024(3) 0.036(3) 0.008(2) 0.003(2) 0.005(2)
C(35) 0.022(2) 0.020(3) 0.032(2) 0.007(2) 0.006(2) 0.005(2)
C(36) 0.015(2) 0.022(3) 0.030(2) 0.003(2) 0.002(2) 0.006(2)
C(37) 0.022(2) 0.022(3) 0.029(2) 0.005(2) 0.006(2) 0.003(2)
C(38) 0.023(2) 0.029(3) 0.028(2) 0.006(2) -0.001(2) 0.004(2)
C(39) 0.021(2) 0.032(3) 0.039(3) 0.008(2) 0.005(2) 0.014(2)
C(40) 0.030(3) 0.031(3) 0.036(3) 0.016(2) 0.012(2) 0.012(2)
C(41) 0.031(3) 0.031(3) 0.031(3) 0.011(2) 0.004(2) -0.000(2)
C(42) 0.058(4) 0.032(3) 0.055(3) 0.020(3) 0.013(3) 0.000(3)
C(43) 0.036(3) 0.066(4) 0.059(4) 0.024(3) 0.011(3) -0.008(3)
C(44) 0.065(4) 0.057(4) 0.039(3) 0.031(3) 0.012(3) 0.004(3)
C(45) 0.046(3) 0.057(4) 0.037(3) 0.028(3) 0.004(2) 0.017(3)
C(55) 0.102(6) 0.067(5) 0.069(4) 0.040(4) -0.013(4) 0.023(4)
C(56) 0.135(7) 0.068(5) 0.105(6) 0.068(5) -0.045(5) -0.004(4)
C(57) 0.115(8) 0.22(1) 0.093(6) 0.128(8) 0.011(5) 0.051(7)
C(58) 0.078(5) 0.133(7) 0.065(4) 0.060(5) -0.008(4) 0.026(4)
C(59) 0.067(5) 0.056(4) 0.083(5) -0.001(4) -0.007(4) 0.028(4)
C(60) 0.086(5) 0.079(5) 0.049(4) 0.000(4) 0.013(4) -0.005(4)
C(61) 0.106(7) 0.090(6) 0.059(4) -0.018(5) -0.009(4) -0.001(4)
C(62) 0.093(6) 0.090(6) 0.098(6) 0.031(5) 0.028(5) 0.049(5)

loop_
_atom_type_symbol
_atom_type_description
_atom_type_scat_dispersion_real
_atom_type_scat_dispersion_imag
_atom_type_scat_source
H H 0.000 0.000
;International Tables for Crystallography
(1992, Vol. C, Table 6.1.1.2)
;
C C 0.003 0.002
;International Tables for Crystallography
(1992, Vol. C, Tables 4.2.6.8 and 6.1.1.1)
;
Zr Zr -2.967 0.560
;International Tables for Crystallography
(1992, Vol. C, Tables 4.2.6.8 and 6.1.1.1)
;
N N 0.006 0.003
;International Tables for Crystallography
(1992, Vol. C, Tables 4.2.6.8 and 6.1.1.1)
;
O O 0.011 0.006
;International Tables for Crystallography
(1992, Vol. C, Tables 4.2.6.8 and 6.1.1.1)
;

loop_
_geom_angle_atom_site_label_1
_geom_angle_atom_site_label_2
_geom_angle_atom_site_label_3
_geom_angle
_geom_angle_publ_flag
O(1) Zr(1) N(1) 121.8(1) ?
O(1) Zr(1) N(2) 74.1(1) ?
O(1) Zr(1) N(3) 80.0(1) ?
O(1) Zr(1) C(1) 98.7(1) ?
O(1) Zr(1) C(8) 82.1(1) ?
O(1) Zr(1) C(15) 154.2(1) ?
N(1) Zr(1) N(2) 131.6(1) ?
N(1) Zr(1) N(3) 69.3(1) ?
N(1) Zr(1) C(1) 131.5(1) ?
N(1) Zr(1) C(8) 78.9(1) ?
N(1) Zr(1) C(15) 74.0(1) ?
N(2) Zr(1) N(3) 69.7(1) ?
N(2) Zr(1) C(1) 81.5(1) ?
N(2) Zr(1) C(8) 148.2(1) ?
N(2) Zr(1) C(15) 80.3(1) ?
N(3) Zr(1) C(1) 150.4(1) ?
N(3) Zr(1) C(8) 126.7(1) ?
N(3) Zr(1) C(15) 88.4(1) ?
C(1) Zr(1) C(8) 81.7(2) ?
C(1) Zr(1) C(15) 80.2(2) ?
C(8) Zr(1) C(15) 122.8(2) ?
Zr(1) O(1) C(36) 140.2(3) ?
Zr(1) N(1) C(22) 121.9(3) ?
Zr(1) N(1) C(26) 121.1(3) ?
C(22) N(1) C(26) 116.6(4) ?
Zr(1) N(2) C(29) 116.1(3) ?
Zr(1) N(2) C(33) 125.0(3) ?
C(29) N(2) C(33) 117.2(4) ?
Zr(1) N(3) C(27) 112.7(3) ?
Zr(1) N(3) C(28) 113.1(3) ?
Zr(1) N(3) C(34) 105.4(2) ?
C(27) N(3) C(28) 108.2(3) ?
C(27) N(3) C(34) 107.9(3) ?
C(28) N(3) C(34) 109.3(3) ?
Zr(1) C(1) C(2) 121.2(3) ?
C(1) C(2) C(3) 122.2(4) ?
C(1) C(2) C(7) 121.1(4) ?
C(3) C(2) C(7) 116.7(4) ?
C(2) C(3) C(4) 120.8(5) ?
C(3) C(4) C(5) 121.1(5) ?
C(4) C(5) C(6) 118.1(5) ?
C(5) C(6) C(7) 122.5(5) ?
C(2) C(7) C(6) 120.8(5) ?
Zr(1) C(8) C(9) 120.7(3) ?
C(8) C(9) C(10) 122.1(4) ?
C(8) C(9) C(14) 121.5(4) ?
C(10) C(9) C(14) 116.4(4) ?
C(9) C(10) C(11) 121.7(4) ?
C(10) C(11) C(12) 120.5(5) ?
C(11) C(12) C(13) 118.8(4) ?
C(12) C(13) C(14) 120.6(5) ?
C(9) C(14) C(13) 122.0(4) ?
Zr(1) C(15) C(16) 131.5(3) ?
C(15) C(16) C(17) 122.9(4) ?
C(15) C(16) C(21) 120.3(4) ?
C(17) C(16) C(21) 116.9(4) ?
C(16) C(17) C(18) 121.7(5) ?
C(17) C(18) C(19) 120.3(5) ?
C(18) C(19) C(20) 119.2(5) ?
C(19) C(20) C(21) 121.1(5) ?
C(16) C(21) C(20) 120.8(5) ?
N(1) C(22) C(23) 123.5(5) ?
C(22) C(23) C(24) 119.6(5) ?
C(23) C(24) C(25) 118.1(5) ?
C(24) C(25) C(26) 119.9(5) ?
N(1) C(26) C(25) 122.2(4) ?
N(1) C(26) C(27) 117.4(4) ?
C(25) C(26) C(27) 119.9(5) ?
N(3) C(27) C(26) 113.8(4) ?
N(3) C(28) C(29) 114.6(3) ?
N(2) C(29) C(28) 118.0(4) ?
N(2) C(29) C(30) 122.1(4) ?
C(28) C(29) C(30) 119.5(4) ?
C(29) C(30) C(31) 119.4(5) ?
C(30) C(31) C(32) 119.1(4) ?
C(31) C(32) C(33) 118.6(5) ?
N(2) C(33) C(32) 123.6(4) ?
N(3) C(34) C(35) 113.8(4) ?
C(34) C(35) C(36) 118.6(4) ?
C(34) C(35) C(40) 120.1(4) ?
C(36) C(35) C(40) 121.3(4) ?
O(1) C(36) C(35) 116.7(4) ?
O(1) C(36) C(37) 123.8(4) ?
C(35) C(36) C(37) 119.5(4) ?
C(36) C(37) C(38) 116.4(4) ?
C(36) C(37) C(41) 122.9(4) ?
C(38) C(37) C(41) 120.6(4) ?
C(37) C(38) C(39) 124.3(4) ?
C(38) C(39) C(40) 117.8(4) ?
C(38) C(39) C(45) 120.9(4) ?
C(40) C(39) C(45) 121.3(4) ?
C(35) C(40) C(39) 120.3(4) ?
C(37) C(41) C(42) 110.5(4) ?
C(37) C(41) C(43) 110.4(4) ?
C(37) C(41) C(44) 112.9(4) ?
C(42) C(41) C(43) 107.8(4) ?
C(42) C(41) C(44) 107.6(4) ?
C(43) C(41) C(44) 107.4(4) ?
C(39) C(45) C(46) 102.2(7) ?
C(39) C(45) C(47) 111.0(6) ?
C(39) C(45) C(48) 107(1) ?
C(39) C(45) C(49) 109.9(9) ?
C(39) C(45) C(50) 109(1) ?
C(39) C(45) C(51) 107.7(5) ?
C(39) C(45) C(52) 115(1) ?
C(39) C(45) C(53) 110.1(6) ?
C(39) C(45) C(54) 114.9(9) ?
C(47) C(45) C(51) 118.5(7) ?
C(47) C(45) C(53) 112.3(8) ?
C(51) C(45) C(53) 96.2(8) ?
Zr(1) C(1) H(1) 106.463 no
Zr(1) C(1) H(2) 106.464 no
C(2) C(1) H(1) 106.465 no
C(2) C(1) H(2) 106.467 no
H(1) C(1) H(2) 109.460 no
C(2) C(3) H(3) 119.588 no
C(4) C(3) H(3) 119.589 no
C(3) C(4) H(4) 119.457 no
C(5) C(4) H(4) 119.462 no
C(4) C(5) H(5) 120.942 no
C(6) C(5) H(5) 120.941 no
C(5) C(6) H(6) 118.760 no
C(7) C(6) H(6) 118.755 no
C(2) C(7) H(7) 119.615 no
C(6) C(7) H(7) 119.618 no
Zr(1) C(8) H(8) 106.611 no
Zr(1) C(8) H(9) 106.611 no
C(9) C(8) H(8) 106.610 no
C(9) C(8) H(9) 106.611 no
H(8) C(8) H(9) 109.459 no
C(9) C(10) H(10) 119.141 no
C(11) C(10) H(10) 119.138 no
C(10) C(11) H(11) 119.769 no
C(12) C(11) H(11) 119.770 no
C(11) C(12) H(12) 120.583 no
C(13) C(12) H(12) 120.587 no
C(12) C(13) H(13) 119.697 no
C(14) C(13) H(13) 119.696 no
C(9) C(14) H(14) 119.004 no
C(13) C(14) H(14) 119.004 no
Zr(1) C(15) H(15) 103.708 no
Zr(1) C(15) H(16) 103.708 no
C(16) C(15) H(15) 103.709 no
C(16) C(15) H(16) 103.709 no
H(15) C(15) H(16) 109.459 no
C(16) C(17) H(17) 119.154 no
C(18) C(17) H(17) 119.162 no
C(17) C(18) H(18) 119.843 no
C(19) C(18) H(18) 119.840 no
C(18) C(19) H(19) 120.418 no
C(20) C(19) H(19) 120.403 no
C(19) C(20) H(20) 119.457 no
C(21) C(20) H(20) 119.447 no
C(16) C(21) H(21) 119.588 no
C(20) C(21) H(21) 119.595 no
N(1) C(22) H(22) 118.272 no
C(23) C(22) H(22) 118.270 no
C(22) C(23) H(23) 120.192 no
C(24) C(23) H(23) 120.187 no
C(23) C(24) H(24) 120.940 no
C(25) C(24) H(24) 120.935 no
C(24) C(25) H(25) 120.053 no
C(26) C(25) H(25) 120.048 no
N(3) C(27) H(26) 108.388 no
N(3) C(27) H(27) 108.389 no
C(26) C(27) H(26) 108.390 no
C(26) C(27) H(27) 108.390 no
H(26) C(27) H(27) 109.458 no
N(3) C(28) H(28) 108.186 no
N(3) C(28) H(29) 108.188 no
C(29) C(28) H(28) 108.183 no
C(29) C(28) H(29) 108.188 no
H(28) C(28) H(29) 109.462 no
C(29) C(30) H(30) 120.299 no
C(31) C(30) H(30) 120.299 no
C(30) C(31) H(31) 120.441 no
C(32) C(31) H(31) 120.441 no
C(31) C(32) H(32) 120.699 no
C(33) C(32) H(32) 120.704 no
N(2) C(33) H(33) 118.210 no
C(32) C(33) H(33) 118.212 no
N(3) C(34) H(34) 108.388 no
N(3) C(34) H(35) 108.392 no
C(35) C(34) H(34) 108.391 no
C(35) C(34) H(35) 108.392 no
H(34) C(34) H(35) 109.459 no
C(37) C(38) H(36) 117.829 no
C(39) C(38) H(36) 117.823 no
C(35) C(40) H(37) 119.867 no
C(39) C(40) H(37) 119.864 no
C(41) C(42) H(38) 109.467 no
C(41) C(42) H(39) 109.472 no
C(41) C(42) H(40) 109.468 no
H(38) C(42) H(39) 109.474 no
H(38) C(42) H(40) 109.471 no
H(39) C(42) H(40) 109.475 no
C(41) C(43) H(41) 109.471 no
C(41) C(43) H(42) 109.469 no
C(41) C(43) H(43) 109.468 no
H(41) C(43) H(42) 109.476 no
H(41) C(43) H(43) 109.472 no
H(42) C(43) H(43) 109.471 no
C(41) C(44) H(44) 109.473 no
C(41) C(44) H(45) 109.472 no
C(41) C(44) H(46) 109.468 no
H(44) C(44) H(45) 109.477 no
H(44) C(44) H(46) 109.468 no
H(45) C(44) H(46) 109.468 no

loop_
_geom_bond_atom_site_label_1
_geom_bond_atom_site_label_2
_geom_bond_distance
_geom_bond_publ_flag
Zr(1) O(1) 2.044(3) yes
Zr(1) N(1) 2.372(4) yes
Zr(1) N(2) 2.506(4) yes
Zr(1) N(3) 2.467(4) yes
Zr(1) C(1) 2.349(5) yes
Zr(1) C(8) 2.358(4) yes
Zr(1) C(15) 2.394(4) yes
O(1) C(36) 1.340(5) yes
N(1) C(22) 1.354(6) yes
N(1) C(26) 1.340(6) yes
N(2) C(29) 1.345(6) yes
N(2) C(33) 1.334(6) yes
N(3) C(27) 1.482(5) yes
N(3) C(28) 1.495(5) yes
N(3) C(34) 1.507(5) yes
C(1) C(2) 1.483(6) yes
C(2) C(3) 1.382(6) yes
C(2) C(7) 1.405(6) yes
C(3) C(4) 1.414(7) yes
C(4) C(5) 1.364(8) yes
C(5) C(6) 1.354(8) yes
C(6) C(7) 1.380(7) yes
C(8) C(9) 1.497(6) yes
C(9) C(10) 1.393(6) yes
C(9) C(14) 1.400(6) yes
C(10) C(11) 1.393(6) yes
C(11) C(12) 1.376(7) yes
C(12) C(13) 1.384(7) yes
C(13) C(14) 1.377(6) yes
C(15) C(16) 1.478(6) yes
C(16) C(17) 1.401(7) yes
C(16) C(21) 1.399(7) yes
C(17) C(18) 1.375(7) yes
C(18) C(19) 1.384(9) yes
C(19) C(20) 1.365(9) yes
C(20) C(21) 1.388(7) yes
C(22) C(23) 1.370(7) yes
C(23) C(24) 1.368(8) yes
C(24) C(25) 1.370(7) yes
C(25) C(26) 1.396(6) yes
C(26) C(27) 1.492(6) yes
C(28) C(29) 1.482(6) yes
C(29) C(30) 1.389(6) yes
C(30) C(31) 1.373(7) yes
C(31) C(32) 1.359(7) yes
C(32) C(33) 1.389(7) yes
C(34) C(35) 1.503(6) yes
C(35) C(36) 1.399(6) yes
C(35) C(40) 1.406(6) yes
C(36) C(37) 1.420(6) yes
C(37) C(38) 1.405(6) yes
C(37) C(41) 1.531(6) yes
C(38) C(39) 1.396(6) yes
C(39) C(40) 1.378(6) yes
C(39) C(45) 1.543(7) yes
C(41) C(42) 1.533(7) yes
C(41) C(43) 1.531(7) yes
C(41) C(44) 1.511(7) yes
C(45) C(46) 1.70(2) yes
C(45) C(47) 1.48(1) yes
C(45) C(48) 1.63(3) yes
C(45) C(49) 1.65(2) yes
C(45) C(50) 1.62(3) yes
C(45) C(51) 1.59(1) yes
C(45) C(52) 1.39(3) yes
C(45) C(53) 1.65(2) yes
C(45) C(54) 1.56(2) yes
C(1) H(1) 0.950 no
C(1) H(2) 0.950 no
C(3) H(3) 0.950 no
C(4) H(4) 0.950 no
C(5) H(5) 0.950 no
C(6) H(6) 0.950 no
C(7) H(7) 0.950 no
C(8) H(8) 0.950 no
C(8) H(9) 0.950 no
C(10) H(10) 0.950 no
C(11) H(11) 0.950 no
C(12) H(12) 0.950 no
C(13) H(13) 0.950 no
C(14) H(14) 0.950 no
C(15) H(15) 0.950 no
C(15) H(16) 0.950 no
C(17) H(17) 0.950 no
C(18) H(18) 0.950 no
C(19) H(19) 0.950 no
C(20) H(20) 0.950 no
C(21) H(21) 0.950 no
C(22) H(22) 0.950 no
C(23) H(23) 0.950 no
C(24) H(24) 0.950 no
C(25) H(25) 0.950 no
C(27) H(26) 0.950 no
C(27) H(27) 0.950 no
C(28) H(28) 0.950 no
C(28) H(29) 0.950 no
C(30) H(30) 0.950 no
C(31) H(31) 0.950 no
C(32) H(32) 0.950 no
C(33) H(33) 0.950 no
C(34) H(34) 0.950 no
C(34) H(35) 0.950 no
C(38) H(36) 0.950 no
C(40) H(37) 0.950 no
C(42) H(38) 0.950 no
C(42) H(39) 0.950 no
C(42) H(40) 0.950 no
C(43) H(41) 0.950 no
C(43) H(42) 0.950 no
C(43) H(43) 0.950 no
C(44) H(44) 0.950 no
C(44) H(45) 0.950 no
C(44) H(46) 0.950 no

loop_
_geom_contact_atom_site_label_1
_geom_contact_atom_site_label_2
_geom_contact_distance
_geom_contact_site_symmetry_2
Zr(1) N(2) 2.506(4) .
O(2) O(2) 3.25(3) 2_434
O(2) C(24) 3.31(1) 1_445
O(2) C(55) 3.46(1) 2_434
O(2) O(3) 3.56(1) 2_434
O(3) C(24) 3.50(1) 1_445
O(3) C(58) 3.55(1) 2_334
O(4) O(5) 3.48(2) 2_334
O(4) C(18) 3.50(1) 2_444
O(4) C(25) 3.576(8) 2_444
O(5) O(5) 2.93(4) 2_334
O(6) C(32) 3.247(10) 1_655
O(6) C(31) 3.34(1) 1_655
O(7) C(32) 3.22(2) 1_655
O(7) C(31) 3.47(2) 1_655
O(8) C(32) 3.274(7) 1_655
O(8) C(31) 3.346(7) 1_655
O(8) O(8) 3.60(1) 2_633
O(9) C(31) 3.42(2) 1_655
C(4) C(25) 3.563(7) 1_545
C(5) C(21) 3.572(7) 1_655
C(6) C(13) 3.599(7) 1_545
C(10) C(28) 3.326(6) 1_655
C(11) C(28) 3.561(7) 1_655
C(16) C(55) 3.564(8) 2_434
C(21) C(55) 3.591(8) 2_434
C(42) C(52) 3.55(3) 1_545

loop_
_geom_torsion_atom_site_label_1
_geom_torsion_atom_site_label_2
_geom_torsion_atom_site_label_3
_geom_torsion_atom_site_label_4
_geom_torsion
_geom_torsion_site_symmetry_1
_geom_torsion_site_symmetry_2
_geom_torsion_site_symmetry_3
_geom_torsion_site_symmetry_4
_geom_torsion_publ_flag
Zr(1) O(1) C(36) C(35) 38.9(6) 1_555 1_555 1_555 1_555 yes
Zr(1) O(1) C(36) C(37) -140.8(3) 1_555 1_555 1_555 1_555 yes
Zr(1) N(1) C(22) C(23) -176.0(3) 1_555 1_555 1_555 1_555 yes
Zr(1) N(1) C(26) C(25) 176.5(3) 1_555 1_555 1_555 1_555 yes
Zr(1) N(1) C(26) C(27) 4.1(5) 1_555 1_555 1_555 1_555 yes
Zr(1) N(2) C(29) C(28) -22.4(4) 1_555 1_555 1_555 1_555 yes
Zr(1) N(2) C(29) C(30) 164.3(3) 1_555 1_555 1_555 1_555 yes
Zr(1) N(2) C(33) C(32) -164.7(3) 1_555 1_555 1_555 1_555 yes
Zr(1) N(3) C(27) C(26) 26.9(4) 1_555 1_555 1_555 1_555 yes
Zr(1) N(3) C(28) C(29) -28.1(4) 1_555 1_555 1_555 1_555 yes
Zr(1) N(3) C(34) C(35) 72.6(4) 1_555 1_555 1_555 1_555 yes
Zr(1) C(1) C(2) C(3) 79.0(5) 1_555 1_555 1_555 1_555 yes
Zr(1) C(1) C(2) C(7) -100.9(5) 1_555 1_555 1_555 1_555 yes
Zr(1) C(8) C(9) C(10) 112.3(4) 1_555 1_555 1_555 1_555 yes
Zr(1) C(8) C(9) C(14) -68.4(5) 1_555 1_555 1_555 1_555 yes
Zr(1) C(15) C(16) C(17) -87.0(6) 1_555 1_555 1_555 1_555 yes
Zr(1) C(15) C(16) C(21) 92.9(5) 1_555 1_555 1_555 1_555 yes
O(1) Zr(1) N(1) C(22) -115.5(3) 1_555 1_555 1_555 1_555 yes
O(1) Zr(1) N(1) C(26) 71.1(3) 1_555 1_555 1_555 1_555 yes
O(1) Zr(1) N(2) C(29) -80.1(3) 1_555 1_555 1_555 1_555 yes
O(1) Zr(1) N(2) C(33) 84.4(3) 1_555 1_555 1_555 1_555 yes
O(1) Zr(1) N(3) C(27) -147.8(3) 1_555 1_555 1_555 1_555 yes
O(1) Zr(1) N(3) C(28) 89.0(3) 1_555 1_555 1_555 1_555 yes
O(1) Zr(1) N(3) C(34) -30.4(2) 1_555 1_555 1_555 1_555 yes
O(1) Zr(1) C(1) C(2) 121.5(3) 1_555 1_555 1_555 1_555 yes
O(1) Zr(1) C(8) C(9) 68.7(3) 1_555 1_555 1_555 1_555 yes
O(1) Zr(1) C(15) C(16) -74.7(5) 1_555 1_555 1_555 1_555 yes
O(1) C(36) C(35) C(34) 6.8(6) 1_555 1_555 1_555 1_555 yes
O(1) C(36) C(35) C(40) -174.3(4) 1_555 1_555 1_555 1_555 yes
O(1) C(36) C(37) C(38) 173.6(4) 1_555 1_555 1_555 1_555 yes
O(1) C(36) C(37) C(41) -9.2(6) 1_555 1_555 1_555 1_555 yes
O(2) O(3) C(56) C(57) 73(4) 1_555 1_555 1_555 1_555 yes
O(2) C(55) O(3) C(56) -122(4) 1_555 1_555 1_555 1_555 yes
O(2) C(56) O(3) C(55) 96(4) 1_555 1_555 1_555 1_555 yes
O(2) C(56) C(57) O(4) 148(1) 1_555 1_555 1_555 1_555 yes
O(2) C(56) C(57) O(5) 95(2) 1_555 1_555 1_555 1_555 yes
O(3) O(2) C(56) C(57) -109(4) 1_555 1_555 1_555 1_555 yes
O(3) C(55) O(2) C(56) 40(3) 1_555 1_555 1_555 1_555 yes
O(3) C(56) O(2) C(55) -67(4) 1_555 1_555 1_555 1_555 yes
O(3) C(56) C(57) O(4) 137(1) 1_555 1_555 1_555 1_555 yes
O(3) C(56) C(57) O(5) 84(2) 1_555 1_555 1_555 1_555 yes
O(4) O(5) C(57) C(56) 88(2) 1_555 1_555 1_555 1_555 yes
O(4) C(57) O(5) C(58) 47(1) 1_555 1_555 1_555 1_555 yes
O(4) C(58) O(5) C(57) -61(2) 1_555 1_555 1_555 1_555 yes
O(5) O(4) C(57) C(56) -117(2) 1_555 1_555 1_555 1_555 yes
O(5) C(57) O(4) C(58) -58(1) 1_555 1_555 1_555 1_555 yes
O(5) C(58) O(4) C(57) 38(1) 1_555 1_555 1_555 1_555 yes
O(6) O(7) C(60) C(61) 47(4) 1_555 1_555 1_555 1_555 yes
O(6) C(59) O(7) C(60) -135(4) 1_555 1_555 1_555 1_555 yes
O(6) C(60) O(7) C(59) 127(5) 1_555 1_555 1_555 1_555 yes
O(6) C(60) C(61) O(8) 80.4(7) 1_555 1_555 1_555 1_555 yes
O(6) C(60) C(61) O(9) 21(1) 1_555 1_555 1_555 1_555 yes
O(7) O(6) C(60) C(61) -135(4) 1_555 1_555 1_555 1_555 yes
O(7) C(59) O(6) C(60) 28(3) 1_555 1_555 1_555 1_555 yes
O(7) C(60) O(6) C(59) -37(4) 1_555 1_555 1_555 1_555 yes
O(7) C(60) C(61) O(8) 69(1) 1_555 1_555 1_555 1_555 yes
O(7) C(60) C(61) O(9) 10(1) 1_555 1_555 1_555 1_555 yes
O(8) O(9) C(61) C(60) 75(1) 1_555 1_555 1_555 1_555 yes
O(8) C(61) O(9) C(62) 32.8(8) 1_555 1_555 1_555 1_555 yes
O(8) C(62) O(9) C(61) -34.5(8) 1_555 1_555 1_555 1_555 yes
O(9) O(8) C(61) C(60) -136.2(10) 1_555 1_555 1_555 1_555 yes
O(9) C(61) O(8) C(62) -36.7(9) 1_555 1_555 1_555 1_555 yes
O(9) C(62) O(8) C(61) 37.1(9) 1_555 1_555 1_555 1_555 yes
N(1) Zr(1) O(1) C(36) -80.4(4) 1_555 1_555 1_555 1_555 yes
N(1) Zr(1) N(2) C(29) 38.5(3) 1_555 1_555 1_555 1_555 yes
N(1) Zr(1) N(2) C(33) -156.9(3) 1_555 1_555 1_555 1_555 yes
N(1) Zr(1) N(3) C(27) -18.2(2) 1_555 1_555 1_555 1_555 yes
N(1) Zr(1) N(3) C(28) -141.3(3) 1_555 1_555 1_555 1_555 yes
N(1) Zr(1) N(3) C(34) 99.2(3) 1_555 1_555 1_555 1_555 yes
N(1) Zr(1) C(1) C(2) -26.3(4) 1_555 1_555 1_555 1_555 yes
N(1) Zr(1) C(8) C(9) -56.0(3) 1_555 1_555 1_555 1_555 yes
N(1) Zr(1) C(15) C(16) 57.1(4) 1_555 1_555 1_555 1_555 yes
N(1) C(22) C(23) C(24) 0.1(7) 1_555 1_555 1_555 1_555 yes
N(1) C(26) C(25) C(24) -1.0(7) 1_555 1_555 1_555 1_555 yes
N(1) C(26) C(27) N(3) -21.3(5) 1_555 1_555 1_555 1_555 yes
N(2) Zr(1) O(1) C(36) 49.1(4) 1_555 1_555 1_555 1_555 yes
N(2) Zr(1) N(1) C(22) 147.6(3) 1_555 1_555 1_555 1_555 yes
N(2) Zr(1) N(1) C(26) -25.8(4) 1_555 1_555 1_555 1_555 yes
N(2) Zr(1) N(3) C(27) 135.6(3) 1_555 1_555 1_555 1_555 yes
N(2) Zr(1) N(3) C(28) 12.4(2) 1_555 1_555 1_555 1_555 yes
N(2) Zr(1) N(3) C(34) -107.1(3) 1_555 1_555 1_555 1_555 yes
N(2) Zr(1) C(1) C(2) -166.1(3) 1_555 1_555 1_555 1_555 yes
N(2) Zr(1) C(8) C(9) 110.0(4) 1_555 1_555 1_555 1_555 yes
N(2) Zr(1) C(15) C(16) -81.5(4) 1_555 1_555 1_555 1_555 yes
N(2) C(29) C(28) N(3) 34.4(5) 1_555 1_555 1_555 1_555 yes
N(2) C(29) C(30) C(31) 2.0(6) 1_555 1_555 1_555 1_555 yes
N(2) C(33) C(32) C(31) 1.5(7) 1_555 1_555 1_555 1_555 yes
N(3) Zr(1) O(1) C(36) -22.5(4) 1_555 1_555 1_555 1_555 yes
N(3) Zr(1) N(1) C(22) -178.6(3) 1_555 1_555 1_555 1_555 yes
N(3) Zr(1) N(1) C(26) 7.9(3) 1_555 1_555 1_555 1_555 yes
N(3) Zr(1) N(2) C(29) 4.9(3) 1_555 1_555 1_555 1_555 yes
N(3) Zr(1) N(2) C(33) 169.4(4) 1_555 1_555 1_555 1_555 yes
N(3) Zr(1) C(1) C(2) -153.5(3) 1_555 1_555 1_555 1_555 yes
N(3) Zr(1) C(8) C(9) -2.5(4) 1_555 1_555 1_555 1_555 yes
N(3) Zr(1) C(15) C(16) -11.8(4) 1_555 1_555 1_555 1_555 yes
N(3) C(27) C(26) C(25) 166.1(4) 1_555 1_555 1_555 1_555 yes
N(3) C(28) C(29) C(30) -152.1(4) 1_555 1_555 1_555 1_555 yes
N(3) C(34) C(35) C(36) -66.5(5) 1_555 1_555 1_555 1_555 yes
N(3) C(34) C(35) C(40) 114.6(4) 1_555 1_555 1_555 1_555 yes
C(1) Zr(1) O(1) C(36) 127.6(4) 1_555 1_555 1_555 1_555 yes
C(1) Zr(1) N(1) C(22) 26.2(4) 1_555 1_555 1_555 1_555 yes
C(1) Zr(1) N(1) C(26) -147.3(3) 1_555 1_555 1_555 1_555 yes
C(1) Zr(1) N(2) C(29) 178.3(3) 1_555 1_555 1_555 1_555 yes
C(1) Zr(1) N(2) C(33) -17.2(3) 1_555 1_555 1_555 1_555 yes
C(1) Zr(1) N(3) C(27) 122.2(3) 1_555 1_555 1_555 1_555 yes
C(1) Zr(1) N(3) C(28) -0.9(4) 1_555 1_555 1_555 1_555 yes
C(1) Zr(1) N(3) C(34) -120.4(3) 1_555 1_555 1_555 1_555 yes
C(1) Zr(1) C(8) C(9) 168.7(3) 1_555 1_555 1_555 1_555 yes
C(1) Zr(1) C(15) C(16) -164.4(4) 1_555 1_555 1_555 1_555 yes
C(1) C(2) C(3) C(4) -178.8(4) 1_555 1_555 1_555 1_555 yes
C(1) C(2) C(7) C(6) -179.8(5) 1_555 1_555 1_555 1_555 yes
C(2) C(1) Zr(1) C(8) 40.9(3) 1_555 1_555 1_555 1_555 yes
C(2) C(1) Zr(1) C(15) -84.6(3) 1_555 1_555 1_555 1_555 yes
C(2) C(3) C(4) C(5) -1.6(8) 1_555 1_555 1_555 1_555 yes
C(2) C(7) C(6) C(5) -1.2(8) 1_555 1_555 1_555 1_555 yes
C(3) C(2) C(7) C(6) 0.3(7) 1_555 1_555 1_555 1_555 yes
C(3) C(4) C(5) C(6) 0.8(8) 1_555 1_555 1_555 1_555 yes
C(4) C(3) C(2) C(7) 1.1(7) 1_555 1_555 1_555 1_555 yes
C(4) C(5) C(6) C(7) 0.6(8) 1_555 1_555 1_555 1_555 yes
C(8) Zr(1) O(1) C(36) -152.1(4) 1_555 1_555 1_555 1_555 yes
C(8) Zr(1) N(1) C(22) -42.2(3) 1_555 1_555 1_555 1_555 yes
C(8) Zr(1) N(1) C(26) 144.4(3) 1_555 1_555 1_555 1_555 yes
C(8) Zr(1) N(2) C(29) -123.0(3) 1_555 1_555 1_555 1_555 yes
C(8) Zr(1) N(2) C(33) 41.6(5) 1_555 1_555 1_555 1_555 yes
C(8) Zr(1) N(3) C(27) -75.7(3) 1_555 1_555 1_555 1_555 yes
C(8) Zr(1) N(3) C(28) 161.2(2) 1_555 1_555 1_555 1_555 yes
C(8) Zr(1) N(3) C(34) 41.7(3) 1_555 1_555 1_555 1_555 yes
C(8) Zr(1) C(15) C(16) 122.1(4) 1_555 1_555 1_555 1_555 yes
C(8) C(9) C(10) C(11) 179.3(4) 1_555 1_555 1_555 1_555 yes
C(8) C(9) C(14) C(13) -177.9(4) 1_555 1_555 1_555 1_555 yes
C(9) C(8) Zr(1) C(15) -118.6(3) 1_555 1_555 1_555 1_555 yes
C(9) C(10) C(11) C(12) -1.0(7) 1_555 1_555 1_555 1_555 yes
C(9) C(14) C(13) C(12) -1.7(8) 1_555 1_555 1_555 1_555 yes
C(10) C(9) C(14) C(13) 1.4(7) 1_555 1_555 1_555 1_555 yes
C(10) C(11) C(12) C(13) 0.7(8) 1_555 1_555 1_555 1_555 yes
C(11) C(10) C(9) C(14) -0.0(7) 1_555 1_555 1_555 1_555 yes
C(11) C(12) C(13) C(14) 0.6(8) 1_555 1_555 1_555 1_555 yes
C(15) Zr(1) O(1) C(36) 42.1(6) 1_555 1_555 1_555 1_555 yes
C(15) Zr(1) N(1) C(22) 86.9(3) 1_555 1_555 1_555 1_555 yes
C(15) Zr(1) N(1) C(26) -86.5(3) 1_555 1_555 1_555 1_555 yes
C(15) Zr(1) N(2) C(29) 96.8(3) 1_555 1_555 1_555 1_555 yes
C(15) Zr(1) N(2) C(33) -98.6(4) 1_555 1_555 1_555 1_555 yes
C(15) Zr(1) N(3) C(27) 55.3(3) 1_555 1_555 1_555 1_555 yes
C(15) Zr(1) N(3) C(28) -67.8(3) 1_555 1_555 1_555 1_555 yes
C(15) Zr(1) N(3) C(34) 172.7(3) 1_555 1_555 1_555 1_555 yes
C(15) C(16) C(17) C(18) 177.5(4) 1_555 1_555 1_555 1_555 yes
C(15) C(16) C(21) C(20) -179.2(4) 1_555 1_555 1_555 1_555 yes
C(16) C(17) C(18) C(19) 2.3(8) 1_555 1_555 1_555 1_555 yes
C(16) C(21) C(20) C(19) 1.1(8) 1_555 1_555 1_555 1_555 yes
C(17) C(16) C(21) C(20) 0.7(7) 1_555 1_555 1_555 1_555 yes
C(17) C(18) C(19) C(20) -0.4(9) 1_555 1_555 1_555 1_555 yes
C(18) C(17) C(16) C(21) -2.4(7) 1_555 1_555 1_555 1_555 yes
C(18) C(19) C(20) C(21) -1.3(9) 1_555 1_555 1_555 1_555 yes
C(22) N(1) C(26) C(25) 2.7(6) 1_555 1_555 1_555 1_555 yes
C(22) N(1) C(26) C(27) -169.7(4) 1_555 1_555 1_555 1_555 yes
C(22) C(23) C(24) C(25) 1.7(7) 1_555 1_555 1_555 1_555 yes
C(23) C(22) N(1) C(26) -2.3(6) 1_555 1_555 1_555 1_555 yes
C(23) C(24) C(25) C(26) -1.3(7) 1_555 1_555 1_555 1_555 yes
C(24) C(25) C(26) C(27) 171.2(4) 1_555 1_555 1_555 1_555 yes
C(26) C(27) N(3) C(28) 152.8(4) 1_555 1_555 1_555 1_555 yes
C(26) C(27) N(3) C(34) -89.0(4) 1_555 1_555 1_555 1_555 yes
C(27) N(3) C(28) C(29) -153.6(4) 1_555 1_555 1_555 1_555 yes
C(27) N(3) C(34) C(35) -166.8(4) 1_555 1_555 1_555 1_555 yes
C(28) N(3) C(34) C(35) -49.4(5) 1_555 1_555 1_555 1_555 yes
C(28) C(29) N(2) C(33) 171.8(4) 1_555 1_555 1_555 1_555 yes
C(28) C(29) C(30) C(31) -171.2(4) 1_555 1_555 1_555 1_555 yes
C(29) N(2) C(33) C(32) -0.3(6) 1_555 1_555 1_555 1_555 yes
C(29) C(28) N(3) C(34) 89.1(4) 1_555 1_555 1_555 1_555 yes
C(29) C(30) C(31) C(32) -0.7(7) 1_555 1_555 1_555 1_555 yes
C(30) C(29) N(2) C(33) -1.5(6) 1_555 1_555 1_555 1_555 yes
C(30) C(31) C(32) C(33) -1.0(7) 1_555 1_555 1_555 1_555 yes
C(34) C(35) C(36) C(37) -173.5(4) 1_555 1_555 1_555 1_555 yes
C(34) C(35) C(40) C(39) 178.3(4) 1_555 1_555 1_555 1_555 yes
C(35) C(36) C(37) C(38) -6.1(6) 1_555 1_555 1_555 1_555 yes
C(35) C(36) C(37) C(41) 171.1(4) 1_555 1_555 1_555 1_555 yes
C(35) C(40) C(39) C(38) -3.1(6) 1_555 1_555 1_555 1_555 yes
C(35) C(40) C(39) C(45) 178.4(4) 1_555 1_555 1_555 1_555 yes
C(36) C(35) C(40) C(39) -0.6(6) 1_555 1_555 1_555 1_555 yes
C(36) C(37) C(38) C(39) 2.5(6) 1_555 1_555 1_555 1_555 yes
C(36) C(37) C(41) C(42) 70.3(5) 1_555 1_555 1_555 1_555 yes
C(36) C(37) C(41) C(43) -48.9(6) 1_555 1_555 1_555 1_555 yes
C(36) C(37) C(41) C(44) -169.1(4) 1_555 1_555 1_555 1_555 yes
C(37) C(36) C(35) C(40) 5.4(6) 1_555 1_555 1_555 1_555 yes
C(37) C(38) C(39) C(40) 2.1(7) 1_555 1_555 1_555 1_555 yes
C(37) C(38) C(39) C(45) -179.4(4) 1_555 1_555 1_555 1_555 yes
C(38) C(37) C(41) C(42) -112.6(5) 1_555 1_555 1_555 1_555 yes
C(38) C(37) C(41) C(43) 128.2(5) 1_555 1_555 1_555 1_555 yes
C(38) C(37) C(41) C(44) 8.0(6) 1_555 1_555 1_555 1_555 yes
C(38) C(39) C(45) C(46) 99.7(8) 1_555 1_555 1_555 1_555 yes
C(38) C(39) C(45) C(47) 65.1(8) 1_555 1_555 1_555 1_555 yes
C(38) C(39) C(45) C(48) 39(1) 1_555 1_555 1_555 1_555 yes
C(38) C(39) C(45) C(49) -3(1) 1_555 1_555 1_555 1_555 yes
C(38) C(39) C(45) C(50) -41(1) 1_555 1_555 1_555 1_555 yes
C(38) C(39) C(45) C(51) -66.1(7) 1_555 1_555 1_555 1_555 yes
C(38) C(39) C(45) C(52) -139(1) 1_555 1_555 1_555 1_555 yes
C(38) C(39) C(45) C(53) -169.9(7) 1_555 1_555 1_555 1_555 yes
C(38) C(39) C(45) C(54) 170(1) 1_555 1_555 1_555 1_555 yes
C(39) C(38) C(37) C(41) -174.8(4) 1_555 1_555 1_555 1_555 yes
C(39) C(45) C(46) C(47) -109(1) 1_555 1_555 1_555 1_555 yes
C(39) C(45) C(46) C(48) -103(1) 1_555 1_555 1_555 1_555 yes
C(39) C(45) C(46) C(54) 112.1(10) 1_555 1_555 1_555 1_555 yes
C(39) C(45) C(47) C(46) 80(1) 1_555 1_555 1_555 1_555 yes
C(39) C(45) C(47) C(48) -86(3) 1_555 1_555 1_555 1_555 yes
C(39) C(45) C(47) C(49) -102(1) 1_555 1_555 1_555 1_555 yes
C(39) C(45) C(48) C(46) 93(1) 1_555 1_555 1_555 1_555 yes
C(39) C(45) C(48) C(47) 102(2) 1_555 1_555 1_555 1_555 yes
C(39) C(45) C(48) C(49) -100(1) 1_555 1_555 1_555 1_555 yes
C(39) C(45) C(49) C(47) 104.3(8) 1_555 1_555 1_555 1_555 yes
C(39) C(45) C(49) C(48) 94(1) 1_555 1_555 1_555 1_555 yes
C(39) C(45) C(49) C(50) -95(2) 1_555 1_555 1_555 1_555 yes
C(39) C(45) C(49) C(51) -99.2(8) 1_555 1_555 1_555 1_555 yes
C(39) C(45) C(50) C(49) 97(2) 1_555 1_555 1_555 1_555 yes
C(39) C(45) C(50) C(51) -90(3) 1_555 1_555 1_555 1_555 yes
C(39) C(45) C(51) C(49) 102(1) 1_555 1_555 1_555 1_555 yes
C(39) C(45) C(51) C(50) 97(3) 1_555 1_555 1_555 1_555 yes
C(39) C(45) C(51) C(52) -111(1) 1_555 1_555 1_555 1_555 yes
C(39) C(45) C(52) C(51) 99.7(9) 1_555 1_555 1_555 1_555 yes
C(39) C(45) C(52) C(53) -84(2) 1_555 1_555 1_555 1_555 yes
C(39) C(45) C(52) C(54) -100(1) 1_555 1_555 1_555 1_555 yes
C(39) C(45) C(53) C(52) 107(2) 1_555 1_555 1_555 1_555 yes
C(39) C(45) C(53) C(54) -108(3) 1_555 1_555 1_555 1_555 yes
C(39) C(45) C(54) C(46) -93.3(10) 1_555 1_555 1_555 1_555 yes
C(39) C(45) C(54) C(52) 102(1) 1_555 1_555 1_555 1_555 yes
C(39) C(45) C(54) C(53) 79(3) 1_555 1_555 1_555 1_555 yes
C(40) C(39) C(45) C(46) -81.9(8) 1_555 1_555 1_555 1_555 yes
C(40) C(39) C(45) C(47) -116.4(8) 1_555 1_555 1_555 1_555 yes
C(40) C(39) C(45) C(48) -141(1) 1_555 1_555 1_555 1_555 yes
C(40) C(39) C(45) C(49) 174(1) 1_555 1_555 1_555 1_555 yes
C(40) C(39) C(45) C(50) 136(1) 1_555 1_555 1_555 1_555 yes
C(40) C(39) C(45) C(51) 112.3(6) 1_555 1_555 1_555 1_555 yes
C(40) C(39) C(45) C(52) 38(1) 1_555 1_555 1_555 1_555 yes
C(40) C(39) C(45) C(53) 8.5(8) 1_555 1_555 1_555 1_555 yes
C(40) C(39) C(45) C(54) -11(1) 1_555 1_555 1_555 1_555 yes
C(45) C(46) C(47) C(48) 73(15) 1_555 1_555 1_555 1_555 yes
C(45) C(46) C(47) C(49) -5(3) 1_555 1_555 1_555 1_555 yes
C(45) C(46) C(48) C(47) -102(15) 1_555 1_555 1_555 1_555 yes
C(45) C(46) C(48) C(49) -17(2) 1_555 1_555 1_555 1_555 yes
C(45) C(46) C(54) C(52) 15(1) 1_555 1_555 1_555 1_555 yes
C(45) C(46) C(54) C(53) -13(7) 1_555 1_555 1_555 1_555 yes
C(45) C(47) C(46) C(48) -73(15) 1_555 1_555 1_555 1_555 yes
C(45) C(47) C(46) C(54) 32(1) 1_555 1_555 1_555 1_555 yes
C(45) C(47) C(48) C(46) 73(15) 1_555 1_555 1_555 1_555 yes
C(45) C(47) C(48) C(49) -28(5) 1_555 1_555 1_555 1_555 yes
C(45) C(47) C(49) C(48) 147(5) 1_555 1_555 1_555 1_555 yes
C(45) C(47) C(49) C(50) -21(2) 1_555 1_555 1_555 1_555 yes
C(45) C(47) C(49) C(51) -21.1(10) 1_555 1_555 1_555 1_555 yes
C(45) C(48) C(46) C(47) 102(15) 1_555 1_555 1_555 1_555 yes
C(45) C(48) C(46) C(54) 28(1) 1_555 1_555 1_555 1_555 yes
C(45) C(48) C(47) C(46) -73(15) 1_555 1_555 1_555 1_555 yes
C(45) C(48) C(47) C(49) 28(5) 1_555 1_555 1_555 1_555 yes
C(45) C(48) C(49) C(47) -27(5) 1_555 1_555 1_555 1_555 yes
C(45) C(48) C(49) C(50) -13(4) 1_555 1_555 1_555 1_555 yes
C(45) C(48) C(49) C(51) -14(2) 1_555 1_555 1_555 1_555 yes
C(45) C(49) C(47) C(46) 5(3) 1_555 1_555 1_555 1_555 yes
C(45) C(49) C(47) C(48) -147(5) 1_555 1_555 1_555 1_555 yes
C(45) C(49) C(48) C(46) 16(2) 1_555 1_555 1_555 1_555 yes
C(45) C(49) C(48) C(47) 27(5) 1_555 1_555 1_555 1_555 yes
C(45) C(49) C(50) C(51) -15(8) 1_555 1_555 1_555 1_555 yes
C(45) C(49) C(51) C(50) 163(9) 1_555 1_555 1_555 1_555 yes
C(45) C(49) C(51) C(52) -26(1) 1_555 1_555 1_555 1_555 yes
C(45) C(50) C(49) C(47) 18(2) 1_555 1_555 1_555 1_555 yes
C(45) C(50) C(49) C(48) 13(4) 1_555 1_555 1_555 1_555 yes
C(45) C(50) C(49) C(51) 15(8) 1_555 1_555 1_555 1_555 yes
C(45) C(50) C(51) C(49) -14(8) 1_555 1_555 1_555 1_555 yes
C(45) C(50) C(51) C(52) -26(2) 1_555 1_555 1_555 1_555 yes
C(45) C(51) C(49) C(47) 19.7(9) 1_555 1_555 1_555 1_555 yes
C(45) C(51) C(49) C(48) 15(2) 1_555 1_555 1_555 1_555 yes
C(45) C(51) C(49) C(50) -163(9) 1_555 1_555 1_555 1_555 yes
C(45) C(51) C(50) C(49) 14(8) 1_555 1_555 1_555 1_555 yes
C(45) C(51) C(52) C(53) -10(7) 1_555 1_555 1_555 1_555 yes
C(45) C(51) C(52) C(54) -26(2) 1_555 1_555 1_555 1_555 yes
C(45) C(52) C(51) C(49) 31(1) 1_555 1_555 1_555 1_555 yes
C(45) C(52) C(51) C(50) 35(4) 1_555 1_555 1_555 1_555 yes
C(45) C(52) C(53) C(54) -38(5) 1_555 1_555 1_555 1_555 yes
C(45) C(52) C(54) C(46) -15(1) 1_555 1_555 1_555 1_555 yes
C(45) C(52) C(54) C(53) 139(5) 1_555 1_555 1_555 1_555 yes
C(45) C(53) C(52) C(51) 8(6) 1_555 1_555 1_555 1_555 yes
C(45) C(53) C(52) C(54) 38(5) 1_555 1_555 1_555 1_555 yes
C(45) C(53) C(54) C(46) 12(6) 1_555 1_555 1_555 1_555 yes
C(45) C(53) C(54) C(52) -33(4) 1_555 1_555 1_555 1_555 yes
C(45) C(54) C(46) C(47) -36(1) 1_555 1_555 1_555 1_555 yes
C(45) C(54) C(46) C(48) -30(1) 1_555 1_555 1_555 1_555 yes
C(45) C(54) C(52) C(51) 23(2) 1_555 1_555 1_555 1_555 yes
C(45) C(54) C(52) C(53) -139(5) 1_555 1_555 1_555 1_555 yes
C(45) C(54) C(53) C(52) 33(4) 1_555 1_555 1_555 1_555 yes
C(46) C(45) C(47) C(48) -166(3) 1_555 1_555 1_555 1_555 yes
C(46) C(45) C(47) C(49) 177(1) 1_555 1_555 1_555 1_555 yes
C(46) C(45) C(48) C(47) 8(2) 1_555 1_555 1_555 1_555 yes
C(46) C(45) C(48) C(49) 166(2) 1_555 1_555 1_555 1_555 yes
C(46) C(45) C(49) C(47) -1(1) 1_555 1_555 1_555 1_555 yes
C(46) C(45) C(49) C(48) -11(2) 1_555 1_555 1_555 1_555 yes
C(46) C(45) C(49) C(50) 158(2) 1_555 1_555 1_555 1_555 yes
C(46) C(45) C(49) C(51) 154.8(9) 1_555 1_555 1_555 1_555 yes
C(46) C(45) C(50) C(49) -28(2) 1_555 1_555 1_555 1_555 yes
C(46) C(45) C(50) C(51) 143(2) 1_555 1_555 1_555 1_555 yes
C(46) C(45) C(51) C(49) -50(1) 1_555 1_555 1_555 1_555 yes
C(46) C(45) C(51) C(50) -56(3) 1_555 1_555 1_555 1_555 yes
C(46) C(45) C(51) C(52) 94(1) 1_555 1_555 1_555 1_555 yes
C(46) C(45) C(52) C(51) -144.5(9) 1_555 1_555 1_555 1_555 yes
C(46) C(45) C(52) C(53) 31(2) 1_555 1_555 1_555 1_555 yes
C(46) C(45) C(52) C(54) 15(2) 1_555 1_555 1_555 1_555 yes
C(46) C(45) C(53) C(52) -150(2) 1_555 1_555 1_555 1_555 yes
C(46) C(45) C(53) C(54) -6(3) 1_555 1_555 1_555 1_555 yes
C(46) C(45) C(54) C(52) -164(2) 1_555 1_555 1_555 1_555 yes
C(46) C(45) C(54) C(53) 172(3) 1_555 1_555 1_555 1_555 yes
C(46) C(47) C(45) C(48) 166(3) 1_555 1_555 1_555 1_555 yes
C(46) C(47) C(45) C(49) -177(1) 1_555 1_555 1_555 1_555 yes
C(46) C(47) C(45) C(50) -165(1) 1_555 1_555 1_555 1_555 yes
C(46) C(47) C(45) C(51) -154(1) 1_555 1_555 1_555 1_555 yes
C(46) C(47) C(45) C(52) -71(2) 1_555 1_555 1_555 1_555 yes
C(46) C(47) C(45) C(53) -43(1) 1_555 1_555 1_555 1_555 yes
C(46) C(47) C(45) C(54) -38(1) 1_555 1_555 1_555 1_555 yes
C(46) C(47) C(48) C(49) -101(15) 1_555 1_555 1_555 1_555 yes
C(46) C(47) C(49) C(48) 153(7) 1_555 1_555 1_555 1_555 yes
C(46) C(47) C(49) C(50) -16(5) 1_555 1_555 1_555 1_555 yes
C(46) C(47) C(49) C(51) -15(4) 1_555 1_555 1_555 1_555 yes
C(46) C(48) C(45) C(47) -8(2) 1_555 1_555 1_555 1_555 yes
C(46) C(48) C(45) C(49) -166(2) 1_555 1_555 1_555 1_555 yes
C(46) C(48) C(45) C(50) -160(1) 1_555 1_555 1_555 1_555 yes
C(46) C(48) C(45) C(51) -154(1) 1_555 1_555 1_555 1_555 yes
C(46) C(48) C(45) C(52) -86(2) 1_555 1_555 1_555 1_555 yes
C(46) C(48) C(45) C(53) -47(1) 1_555 1_555 1_555 1_555 yes
C(46) C(48) C(45) C(54) -36(1) 1_555 1_555 1_555 1_555 yes
C(46) C(48) C(47) C(49) 101(15) 1_555 1_555 1_555 1_555 yes
C(46) C(48) C(49) C(47) -10(2) 1_555 1_555 1_555 1_555 yes
C(46) C(48) C(49) C(50) 2(6) 1_555 1_555 1_555 1_555 yes
C(46) C(48) C(49) C(51) 2(4) 1_555 1_555 1_555 1_555 yes
C(46) C(54) C(45) C(47) 22.0(9) 1_555 1_555 1_555 1_555 yes
C(46) C(54) C(45) C(48) 32(1) 1_555 1_555 1_555 1_555 yes
C(46) C(54) C(45) C(49) 78(1) 1_555 1_555 1_555 1_555 yes
C(46) C(54) C(45) C(50) 124(1) 1_555 1_555 1_555 1_555 yes
C(46) C(54) C(45) C(51) 144.5(9) 1_555 1_555 1_555 1_555 yes
C(46) C(54) C(45) C(52) 164(2) 1_555 1_555 1_555 1_555 yes
C(46) C(54) C(45) C(53) -172(3) 1_555 1_555 1_555 1_555 yes
C(46) C(54) C(52) C(51) 8(3) 1_555 1_555 1_555 1_555 yes
C(46) C(54) C(52) C(53) -155(5) 1_555 1_555 1_555 1_555 yes
C(46) C(54) C(53) C(52) 45(9) 1_555 1_555 1_555 1_555 yes
C(47) C(45) C(46) C(48) 6(1) 1_555 1_555 1_555 1_555 yes
C(47) C(45) C(46) C(54) -138(1) 1_555 1_555 1_555 1_555 yes
C(47) C(45) C(48) C(49) 157(4) 1_555 1_555 1_555 1_555 yes
C(47) C(45) C(49) C(48) -10(1) 1_555 1_555 1_555 1_555 yes
C(47) C(45) C(49) C(50) 160(2) 1_555 1_555 1_555 1_555 yes
C(47) C(45) C(49) C(51) 156(1) 1_555 1_555 1_555 1_555 yes
C(47) C(45) C(50) C(49) -17(2) 1_555 1_555 1_555 1_555 yes
C(47) C(45) C(50) C(51) 153(2) 1_555 1_555 1_555 1_555 yes
C(47) C(45) C(51) C(49) -24(1) 1_555 1_555 1_555 1_555 yes
C(47) C(45) C(51) C(50) -29(3) 1_555 1_555 1_555 1_555 yes
C(47) C(45) C(51) C(52) 121(1) 1_555 1_555 1_555 1_555 yes
C(47) C(45) C(52) C(51) -109(1) 1_555 1_555 1_555 1_555 yes
C(47) C(45) C(52) C(53) 65(3) 1_555 1_555 1_555 1_555 yes
C(47) C(45) C(52) C(54) 50(2) 1_555 1_555 1_555 1_555 yes
C(47) C(45) C(53) C(52) -128(2) 1_555 1_555 1_555 1_555 yes
C(47) C(45) C(53) C(54) 16(3) 1_555 1_555 1_555 1_555 yes
C(47) C(45) C(54) C(52) -142(1) 1_555 1_555 1_555 1_555 yes
C(47) C(45) C(54) C(53) -165(3) 1_555 1_555 1_555 1_555 yes
C(47) C(46) C(45) C(48) -6(1) 1_555 1_555 1_555 1_555 yes
C(47) C(46) C(45) C(49) 2(1) 1_555 1_555 1_555 1_555 yes
C(47) C(46) C(45) C(50) 19(2) 1_555 1_555 1_555 1_555 yes
C(47) C(46) C(45) C(51) 44(2) 1_555 1_555 1_555 1_555 yes
C(47) C(46) C(45) C(52) 126(1) 1_555 1_555 1_555 1_555 yes
C(47) C(46) C(45) C(53) 140(1) 1_555 1_555 1_555 1_555 yes
C(47) C(46) C(45) C(54) 138(1) 1_555 1_555 1_555 1_555 yes
C(47) C(46) C(48) C(49) 85(15) 1_555 1_555 1_555 1_555 yes
C(47) C(46) C(54) C(52) -20(2) 1_555 1_555 1_555 1_555 yes
C(47) C(46) C(54) C(53) -50(7) 1_555 1_555 1_555 1_555 yes
C(47) C(48) C(45) C(49) -157(4) 1_555 1_555 1_555 1_555 yes
C(47) C(48) C(45) C(50) -151(3) 1_555 1_555 1_555 1_555 yes
C(47) C(48) C(45) C(51) -145(2) 1_555 1_555 1_555 1_555 yes
C(47) C(48) C(45) C(52) -78(3) 1_555 1_555 1_555 1_555 yes
C(47) C(48) C(45) C(53) -38(3) 1_555 1_555 1_555 1_555 yes
C(47) C(48) C(45) C(54) -27(3) 1_555 1_555 1_555 1_555 yes
C(47) C(48) C(46) C(54) -74(15) 1_555 1_555 1_555 1_555 yes
C(47) C(48) C(49) C(50) 13(8) 1_555 1_555 1_555 1_555 yes
C(47) C(48) C(49) C(51) 13(6) 1_555 1_555 1_555 1_555 yes
C(47) C(49) C(45) C(48) 10(1) 1_555 1_555 1_555 1_555 yes
C(47) C(49) C(45) C(50) -160(2) 1_555 1_555 1_555 1_555 yes
C(47) C(49) C(45) C(51) -156(1) 1_555 1_555 1_555 1_555 yes
C(47) C(49) C(45) C(52) -120(1) 1_555 1_555 1_555 1_555 yes
C(47) C(49) C(45) C(53) -94(1) 1_555 1_555 1_555 1_555 yes
C(47) C(49) C(45) C(54) -67(1) 1_555 1_555 1_555 1_555 yes
C(47) C(49) C(50) C(51) 3(10) 1_555 1_555 1_555 1_555 yes
C(47) C(49) C(51) C(50) -177(9) 1_555 1_555 1_555 1_555 yes
C(47) C(49) C(51) C(52) -7(1) 1_555 1_555 1_555 1_555 yes
C(48) C(45) C(46) C(54) -144(1) 1_555 1_555 1_555 1_555 yes
C(48) C(45) C(47) C(49) -16(3) 1_555 1_555 1_555 1_555 yes
C(48) C(45) C(49) C(50) 170(3) 1_555 1_555 1_555 1_555 yes
C(48) C(45) C(49) C(51) 166(2) 1_555 1_555 1_555 1_555 yes
C(48) C(45) C(50) C(49) -6(2) 1_555 1_555 1_555 1_555 yes
C(48) C(45) C(50) C(51) 165(3) 1_555 1_555 1_555 1_555 yes
C(48) C(45) C(51) C(49) -8(1) 1_555 1_555 1_555 1_555 yes
C(48) C(45) C(51) C(50) -14(3) 1_555 1_555 1_555 1_555 yes
C(48) C(45) C(51) C(52) 136(1) 1_555 1_555 1_555 1_555 yes
C(48) C(45) C(52) C(51) -79(2) 1_555 1_555 1_555 1_555 yes
C(48) C(45) C(52) C(53) 95(3) 1_555 1_555 1_555 1_555 yes
C(48) C(45) C(52) C(54) 80(2) 1_555 1_555 1_555 1_555 yes
C(48) C(45) C(53) C(52) -112(3) 1_555 1_555 1_555 1_555 yes
C(48) C(45) C(53) C(54) 32(3) 1_555 1_555 1_555 1_555 yes
C(48) C(45) C(54) C(52) -131(2) 1_555 1_555 1_555 1_555 yes
C(48) C(45) C(54) C(53) -154(3) 1_555 1_555 1_555 1_555 yes
C(48) C(46) C(45) C(49) 9(1) 1_555 1_555 1_555 1_555 yes
C(48) C(46) C(45) C(50) 25(2) 1_555 1_555 1_555 1_555 yes
C(48) C(46) C(45) C(51) 51(2) 1_555 1_555 1_555 1_555 yes
C(48) C(46) C(45) C(52) 132(1) 1_555 1_555 1_555 1_555 yes
C(48) C(46) C(45) C(53) 146(1) 1_555 1_555 1_555 1_555 yes
C(48) C(46) C(45) C(54) 144(1) 1_555 1_555 1_555 1_555 yes
C(48) C(46) C(47) C(49) -79(15) 1_555 1_555 1_555 1_555 yes
C(48) C(46) C(54) C(52) -15(2) 1_555 1_555 1_555 1_555 yes
C(48) C(46) C(54) C(53) -44(7) 1_555 1_555 1_555 1_555 yes
C(48) C(47) C(45) C(49) 16(3) 1_555 1_555 1_555 1_555 yes
C(48) C(47) C(45) C(50) 27(3) 1_555 1_555 1_555 1_555 yes
C(48) C(47) C(45) C(51) 39(3) 1_555 1_555 1_555 1_555 yes
C(48) C(47) C(45) C(52) 122(3) 1_555 1_555 1_555 1_555 yes
C(48) C(47) C(45) C(53) 150(3) 1_555 1_555 1_555 1_555 yes
C(48) C(47) C(45) C(54) 155(3) 1_555 1_555 1_555 1_555 yes
C(48) C(47) C(46) C(54) 106(15) 1_555 1_555 1_555 1_555 yes
C(48) C(47) C(49) C(50) -169(6) 1_555 1_555 1_555 1_555 yes
C(48) C(47) C(49) C(51) -168(5) 1_555 1_555 1_555 1_555 yes
C(48) C(49) C(45) C(50) -170(3) 1_555 1_555 1_555 1_555 yes
C(48) C(49) C(45) C(51) -166(2) 1_555 1_555 1_555 1_555 yes
C(48) C(49) C(45) C(52) -130(2) 1_555 1_555 1_555 1_555 yes
C(48) C(49) C(45) C(53) -104(2) 1_555 1_555 1_555 1_555 yes
C(48) C(49) C(45) C(54) -77(2) 1_555 1_555 1_555 1_555 yes
C(48) C(49) C(50) C(51) -1(12) 1_555 1_555 1_555 1_555 yes
C(48) C(49) C(51) C(50) 178(10) 1_555 1_555 1_555 1_555 yes
C(48) C(49) C(51) C(52) -11(3) 1_555 1_555 1_555 1_555 yes
C(49) C(45) C(46) C(54) -135(1) 1_555 1_555 1_555 1_555 yes
C(49) C(45) C(50) C(51) 171(4) 1_555 1_555 1_555 1_555 yes
C(49) C(45) C(51) C(50) -5(3) 1_555 1_555 1_555 1_555 yes
C(49) C(45) C(51) C(52) 145(1) 1_555 1_555 1_555 1_555 yes
C(49) C(45) C(52) C(51) -33(1) 1_555 1_555 1_555 1_555 yes
C(49) C(45) C(52) C(53) 142(2) 1_555 1_555 1_555 1_555 yes
C(49) C(45) C(52) C(54) 127(1) 1_555 1_555 1_555 1_555 yes
C(49) C(45) C(53) C(52) -53(3) 1_555 1_555 1_555 1_555 yes
C(49) C(45) C(53) C(54) 91(3) 1_555 1_555 1_555 1_555 yes
C(49) C(45) C(54) C(52) -85(2) 1_555 1_555 1_555 1_555 yes
C(49) C(45) C(54) C(53) -108(3) 1_555 1_555 1_555 1_555 yes
C(49) C(47) C(45) C(50) 11(1) 1_555 1_555 1_555 1_555 yes
C(49) C(47) C(45) C(51) 22(1) 1_555 1_555 1_555 1_555 yes
C(49) C(47) C(45) C(52) 105(1) 1_555 1_555 1_555 1_555 yes
C(49) C(47) C(45) C(53) 133(1) 1_555 1_555 1_555 1_555 yes
C(49) C(47) C(45) C(54) 138(1) 1_555 1_555 1_555 1_555 yes
C(49) C(47) C(46) C(54) 27(3) 1_555 1_555 1_555 1_555 yes
C(49) C(48) C(45) C(50) 5(2) 1_555 1_555 1_555 1_555 yes
C(49) C(48) C(45) C(51) 11(1) 1_555 1_555 1_555 1_555 yes
C(49) C(48) C(45) C(52) 79(2) 1_555 1_555 1_555 1_555 yes
C(49) C(48) C(45) C(53) 118(1) 1_555 1_555 1_555 1_555 yes
C(49) C(48) C(45) C(54) 129(1) 1_555 1_555 1_555 1_555 yes
C(49) C(48) C(46) C(54) 10(3) 1_555 1_555 1_555 1_555 yes
C(49) C(50) C(45) C(51) -171(4) 1_555 1_555 1_555 1_555 yes
C(49) C(50) C(45) C(52) -145(2) 1_555 1_555 1_555 1_555 yes
C(49) C(50) C(45) C(53) -137(2) 1_555 1_555 1_555 1_555 yes
C(49) C(50) C(45) C(54) -118(2) 1_555 1_555 1_555 1_555 yes
C(49) C(50) C(51) C(52) -11(11) 1_555 1_555 1_555 1_555 yes
C(49) C(51) C(45) C(50) 5(3) 1_555 1_555 1_555 1_555 yes
C(49) C(51) C(45) C(52) -145(1) 1_555 1_555 1_555 1_555 yes
C(49) C(51) C(45) C(53) -143(1) 1_555 1_555 1_555 1_555 yes
C(49) C(51) C(45) C(54) -130(1) 1_555 1_555 1_555 1_555 yes
C(49) C(51) C(52) C(53) 21(8) 1_555 1_555 1_555 1_555 yes
C(49) C(51) C(52) C(54) 4(3) 1_555 1_555 1_555 1_555 yes
C(50) C(45) C(46) C(54) -118(1) 1_555 1_555 1_555 1_555 yes
C(50) C(45) C(49) C(51) -3(2) 1_555 1_555 1_555 1_555 yes
C(50) C(45) C(51) C(52) 151(3) 1_555 1_555 1_555 1_555 yes
C(50) C(45) C(52) C(51) -10(1) 1_555 1_555 1_555 1_555 yes
C(50) C(45) C(52) C(53) 164(2) 1_555 1_555 1_555 1_555 yes
C(50) C(45) C(52) C(54) 149(1) 1_555 1_555 1_555 1_555 yes
C(50) C(45) C(53) C(52) -16(3) 1_555 1_555 1_555 1_555 yes
C(50) C(45) C(53) C(54) 127(3) 1_555 1_555 1_555 1_555 yes
C(50) C(45) C(54) C(52) -39(2) 1_555 1_555 1_555 1_555 yes
C(50) C(45) C(54) C(53) -62(3) 1_555 1_555 1_555 1_555 yes
C(50) C(49) C(45) C(51) 3(2) 1_555 1_555 1_555 1_555 yes
C(50) C(49) C(45) C(52) 40(2) 1_555 1_555 1_555 1_555 yes
C(50) C(49) C(45) C(53) 65(2) 1_555 1_555 1_555 1_555 yes
C(50) C(49) C(45) C(54) 92(2) 1_555 1_555 1_555 1_555 yes
C(50) C(49) C(51) C(52) 169(9) 1_555 1_555 1_555 1_555 yes
C(50) C(51) C(45) C(52) -151(3) 1_555 1_555 1_555 1_555 yes
C(50) C(51) C(45) C(53) -149(3) 1_555 1_555 1_555 1_555 yes
C(50) C(51) C(45) C(54) -136(3) 1_555 1_555 1_555 1_555 yes
C(50) C(51) C(52) C(53) 25(9) 1_555 1_555 1_555 1_555 yes
C(50) C(51) C(52) C(54) 9(5) 1_555 1_555 1_555 1_555 yes
C(51) C(45) C(46) C(54) -93(1) 1_555 1_555 1_555 1_555 yes
C(51) C(45) C(52) C(53) 175(2) 1_555 1_555 1_555 1_555 yes
C(51) C(45) C(52) C(54) 160(2) 1_555 1_555 1_555 1_555 yes
C(51) C(45) C(53) C(52) -3(2) 1_555 1_555 1_555 1_555 yes
C(51) C(45) C(53) C(54) 140(3) 1_555 1_555 1_555 1_555 yes
C(51) C(45) C(54) C(52) -19(2) 1_555 1_555 1_555 1_555 yes
C(51) C(45) C(54) C(53) -42(3) 1_555 1_555 1_555 1_555 yes
C(51) C(49) C(45) C(52) 36(1) 1_555 1_555 1_555 1_555 yes
C(51) C(49) C(45) C(53) 61(1) 1_555 1_555 1_555 1_555 yes
C(51) C(49) C(45) C(54) 89(1) 1_555 1_555 1_555 1_555 yes
C(51) C(50) C(45) C(52) 26(3) 1_555 1_555 1_555 1_555 yes
C(51) C(50) C(45) C(53) 34(3) 1_555 1_555 1_555 1_555 yes
C(51) C(50) C(45) C(54) 53(3) 1_555 1_555 1_555 1_555 yes
C(51) C(52) C(45) C(53) -175(2) 1_555 1_555 1_555 1_555 yes
C(51) C(52) C(45) C(54) -160(2) 1_555 1_555 1_555 1_555 yes
C(51) C(52) C(53) C(54) -29(10) 1_555 1_555 1_555 1_555 yes
C(51) C(52) C(54) C(53) 163(5) 1_555 1_555 1_555 1_555 yes
C(52) C(45) C(46) C(54) -11(1) 1_555 1_555 1_555 1_555 yes
C(52) C(45) C(53) C(54) 144(4) 1_555 1_555 1_555 1_555 yes
C(52) C(45) C(54) C(53) -22(3) 1_555 1_555 1_555 1_555 yes
C(52) C(51) C(45) C(53) 1(1) 1_555 1_555 1_555 1_555 yes
C(52) C(51) C(45) C(54) 14(1) 1_555 1_555 1_555 1_555 yes
C(52) C(53) C(45) C(54) -144(4) 1_555 1_555 1_555 1_555 yes
C(52) C(54) C(45) C(53) 22(3) 1_555 1_555 1_555 1_555 yes
C(53) C(45) C(46) C(54) 2(1) 1_555 1_555 1_555 1_555 yes
C(53) C(45) C(52) C(54) -15(2) 1_555 1_555 1_555 1_555 yes
C(53) C(52) C(45) C(54) 15(2) 1_555 1_555 1_555 1_555 yes
C(55) O(2) O(3) C(56) 117(2) 1_555 1_555 1_555 1_555 yes
C(55) O(2) C(56) C(57) -176.4(8) 1_555 1_555 1_555 1_555 yes
C(55) O(3) O(2) C(56) -117(2) 1_555 1_555 1_555 1_555 yes
C(55) O(3) C(56) C(57) 170.5(8) 1_555 1_555 1_555 1_555 yes
C(56) C(57) O(4) C(58) -176.8(8) 1_555 1_555 1_555 1_555 yes
C(56) C(57) O(5) C(58) 135(1) 1_555 1_555 1_555 1_555 yes
C(57) O(4) O(5) C(58) -128(1) 1_555 1_555 1_555 1_555 yes
C(57) O(5) O(4) C(58) 128(1) 1_555 1_555 1_555 1_555 yes
C(59) O(6) O(7) C(60) 140(3) 1_555 1_555 1_555 1_555 yes
C(59) O(6) C(60) C(61) -172.8(6) 1_555 1_555 1_555 1_555 yes
C(59) O(7) O(6) C(60) -140(3) 1_555 1_555 1_555 1_555 yes
C(59) O(7) C(60) C(61) 174(1) 1_555 1_555 1_555 1_555 yes
C(60) C(61) O(8) C(62) -172.8(6) 1_555 1_555 1_555 1_555 yes
C(60) C(61) O(9) C(62) 108(1) 1_555 1_555 1_555 1_555 yes
C(61) O(8) O(9) C(62) -139.4(9) 1_555 1_555 1_555 1_555 yes
C(61) O(9) O(8) C(62) 139.4(9) 1_555 1_555 1_555 1_555 yes
